data_1569665
loop_
_publ_author_name
'Borrel, Julien'
'Waser, Jerome'

_publ_section_title
;
 Azido-alkynylation of alkenes through radical-polar crossover.
;
_journal_issue 35
_journal_name_full 'Chemical science'
_journal_page_first 9452
_journal_page_last 9460
_journal_paper_doi 10.1039/d3sc03309k
_journal_volume 14
_journal_year 2023
_chemical_formula_moiety 'C18 H16 N4 O'
_chemical_formula_sum 'C18 H16 N4 O'
_chemical_formula_weight 304.35
_chemical_name_systematic N-(4-(1-Azido-4-phenylbut-3-yn-2-yl)phenyl)acetamide
_space_group_crystal_system orthorhombic
_space_group_IT_number 56
_space_group_name_Hall '-P 2ab 2ac'
_space_group_name_H-M_alt 'P c c n'
_atom_sites_solution_hydrogens mixed
_atom_sites_solution_primary dual
_atom_sites_solution_secondary difmap
_audit_creation_date 2022-10-31
_audit_creation_method
;
Olex2 1.5
(compiled 2022.04.07 svn.rca3783a0 for OlexSys, GUI svn.r6498)
;
_audit_update_record
;
2023-05-19 deposited with the CCDC.	2023-08-10 downloaded from the CCDC.
;
_cell_angle_alpha 90
_cell_angle_beta 90
_cell_angle_gamma 90
_cell_formula_units_Z 8
_cell_length_a 43.729(2)
_cell_length_b 9.4992(4)
_cell_length_c 7.5184(3)
_cell_measurement_reflns_used 3508
_cell_measurement_temperature 140.00(10)
_cell_measurement_theta_max 70.4070
_cell_measurement_theta_min 4.0300
_cell_volume 3123.1(2)
_computing_cell_refinement 'CrysAlisPro 1.171.42.72a (Rigaku OD, 2022)'
_computing_data_collection 'CrysAlisPro 1.171.42.72a (Rigaku OD, 2022)'
_computing_data_reduction 'CrysAlisPro 1.171.42.72a (Rigaku OD, 2022)'
_computing_molecular_graphics 'Olex2 1.5 (Dolomanov et al., 2009)'
_computing_publication_material 'Olex2 1.5 (Dolomanov et al., 2009)'
_computing_structure_refinement 'SHELXL 2018/3 (Sheldrick, 2015)'
_computing_structure_solution 'SHELXT  (Sheldrick, 2015)'
_diffrn_ambient_environment N~2~
_diffrn_ambient_temperature 140.00(10)
_diffrn_detector 'Hybrid Pixel Array Detector'
_diffrn_detector_area_resol_mean 10.0000
_diffrn_detector_type 'HyPix-Arc 150'
_diffrn_measured_fraction_theta_full 0.999
_diffrn_measured_fraction_theta_max 0.953
_diffrn_measurement_details
;
List of Runs (angles in degrees, time in seconds):

  # Type    Start    End  Width  t~exp~   \w     \q     \k     \f   Frames
#--------------------------------------------------------------------------
  1  \w   -104.00 -73.00   0.50    2.32    --  -67.15   0.00  90.00   62
  2  \w   -102.00 -76.00   0.50    2.32    --  -69.26   0.00 150.00   52
  3  \w    -98.00 -73.00   0.50    2.32    --  -69.26   0.00  30.00   50
  4  \w   -102.00 -72.00   0.50    2.32    --  -67.15   0.00 -60.00   60
  5  \w   -103.00 -73.00   0.50    2.32    --  -67.15   0.00-120.00   60
  6  \w     40.00  75.00   0.50    2.32    --   78.01 -95.00 -90.00   70
  7  \w     34.00  78.00   0.50    2.32    --   69.47 -95.00-150.00   88
  8  \w     28.00  53.00   0.50    2.32    --   66.10 -95.00-180.00   50
  9  \w     28.00  53.00   0.50    2.32    --   66.10 -95.00  30.00   50
 10  \w     34.00  60.00   0.50    2.32    --   69.47-125.00 150.00   52
 11  \w     68.00  94.00   0.50    2.32    --   69.47-125.00 150.00   52
 12  \w     57.00  85.00   0.50    2.32    --   78.01 -95.00 150.00   56
 13  \w     49.00 107.00   0.50    2.32    --   78.01  15.00 120.00  116
 14  \w     84.00 110.00   0.50    2.32    --   78.01  15.00  30.00   52
 15  \w     49.00  74.00   0.50    2.32    --   78.01  15.00  30.00   50
;
_diffrn_measurement_device 'four-circle diffractometer'
_diffrn_measurement_device_type 'XtaLAB Synergy R, DW system, HyPix-Arc 150'
_diffrn_measurement_method '\w scans'
_diffrn_orient_matrix_type 'CrysAlisPro convention (1999,Acta A55,543-557)'
_diffrn_orient_matrix_UB_11 -0.0055194000
_diffrn_orient_matrix_UB_12 0.1407976000
_diffrn_orient_matrix_UB_13 0.0964596000
_diffrn_orient_matrix_UB_21 0.0319615000
_diffrn_orient_matrix_UB_22 -0.0100438000
_diffrn_orient_matrix_UB_23 0.0851931000
_diffrn_orient_matrix_UB_31 0.0137741000
_diffrn_orient_matrix_UB_32 0.0799470000
_diffrn_orient_matrix_UB_33 -0.1593125000
_diffrn_radiation_monochromator mirror
_diffrn_radiation_probe x-ray
_diffrn_radiation_type 'Cu K\a'
_diffrn_radiation_wavelength 1.54184
_diffrn_reflns_av_R_equivalents 0.0431
_diffrn_reflns_av_unetI/netI 0.0462
_diffrn_reflns_Laue_measured_fraction_full 0.999
_diffrn_reflns_Laue_measured_fraction_max 0.953
_diffrn_reflns_limit_h_max 53
_diffrn_reflns_limit_h_min -51
_diffrn_reflns_limit_k_max 11
_diffrn_reflns_limit_k_min -11
_diffrn_reflns_limit_l_max 7
_diffrn_reflns_limit_l_min -9
_diffrn_reflns_number 11322
_diffrn_reflns_point_group_measured_fraction_full 0.999
_diffrn_reflns_point_group_measured_fraction_max 0.953
_diffrn_reflns_theta_full 67.684
_diffrn_reflns_theta_max 74.799
_diffrn_reflns_theta_min 4.044
_diffrn_source 'Rotating-anode X-ray tube'
_diffrn_source_type 'Rigaku (Cu) X-ray Source'
_exptl_absorpt_coefficient_mu 0.672
_exptl_absorpt_correction_T_max 0.966
_exptl_absorpt_correction_T_min 0.890
_exptl_absorpt_correction_type analytical
_exptl_absorpt_process_details
;
CrysAlisPro 1.171.42.72a (Rigaku Oxford Diffraction, 2022)
Analytical numeric absorption correction using a multifaceted crystal
model based on expressions derived by R.C. Clark & J.S. Reid.
(Clark, R. C. & Reid, J. S. (1995). Acta Cryst. A51, 887-897)
Empirical absorption correction using spherical harmonics,
implemented in SCALE3 ABSPACK scaling algorithm.
;
_exptl_crystal_colour 'clear pale colourless'
_exptl_crystal_density_diffrn 1.295
_exptl_crystal_description plate
_exptl_crystal_F_000 1280
_exptl_crystal_recrystallization_method 'Slow evaporation'
_exptl_crystal_size_max 0.241
_exptl_crystal_size_mid 0.198
_exptl_crystal_size_min 0.067
_refine_diff_density_max 0.223
_refine_diff_density_min -0.196
_refine_diff_density_rms 0.049
_refine_ls_extinction_method none
_refine_ls_goodness_of_fit_ref 1.041
_refine_ls_hydrogen_treatment mixed
_refine_ls_matrix_type full
_refine_ls_number_parameters 250
_refine_ls_number_reflns 3060
_refine_ls_number_restraints 122
_refine_ls_restrained_S_all 1.040
_refine_ls_R_factor_all 0.0855
_refine_ls_R_factor_gt 0.0552
_refine_ls_shift/su_max 0.001
_refine_ls_shift/su_mean 0.000
_refine_ls_structure_factor_coef Fsqd
_refine_ls_weighting_details 'w=1/[\s^2^(Fo^2^)+(0.0691P)^2^+1.1968P] where P=(Fo^2^+2Fc^2^)/3'
_refine_ls_weighting_scheme calc
_refine_ls_wR_factor_gt 0.1309
_refine_ls_wR_factor_ref 0.1460
_reflns_Friedel_coverage 0.000
_reflns_number_gt 2117
_reflns_number_total 3060
_reflns_threshold_expression 'I > 2\s(I)'
_cod_data_source_file d3sc03309k2.cif
_cod_data_source_block jb03-227
_cod_depositor_comments 'Adding full bibliography for 1569664--1569665.cif.'
_cod_original_cell_volume 3123.1(3)
_cod_database_code 1569665
_shelx_shelxl_version_number 2018/3
_chemical_oxdiff_formula 'C18 H16 N4 O1'
_shelx_space_group_comment
;
The symmetry employed for this shelxl refinement is uniquely defined
by the following loop, which should always be used as a source of
symmetry information in preference to the above space-group names.
They are only intended as comments.
;
_shelx_estimated_absorpt_t_max 0.956
_shelx_estimated_absorpt_t_min 0.855
_olex2_refinement_description
;
1. Fixed Uiso
 At 1.2 times of:
  All C(H) groups, All C(H,H) groups
 At 1.5 times of:
  All C(H,H,H) groups
2. Restrained distances
 C3-C1 \\sim C2-C1
 with sigma of 0.01
 N5-N4 \\sim N6-N5 \\sim N2-N1 \\sim N3-N2
 with sigma of 0.02
 N1-C2 \\sim N4-C3
 with sigma of 0.02
3. Uiso/Uaniso restraints and constraints
N1 \\sim N2 \\sim N3 \\sim N4 \\sim N5 \\sim N6 \\sim C1 \\sim C2 \\sim C3:
within 2A with sigma of 0.01 and sigma for terminal atoms of 0.02 within 2A
4. Others
 Sof(N4)=Sof(N5)=Sof(N6)=Sof(H1B)=Sof(C3)=Sof(H3A)=Sof(H3B)=1-FVAR(1)
 Sof(N1)=Sof(N2)=Sof(N3)=Sof(H1A)=Sof(C2)=Sof(H2A)=Sof(H2B)=FVAR(1)
5.a Ternary CH refined with riding coordinates:
 C1(H1A), C1(H1B)
5.b Secondary CH2 refined with riding coordinates:
 C2(H2A,H2B), C3(H3A,H3B)
5.c Aromatic/amide H refined with riding coordinates:
 C5(H5), C6(H6), C8(H8), C9(H9), C15(H15), C16(H16), C17(H17), C18(H18),
 C19(H19)
5.d Idealised Me refined as rotating group:
 C11(H11A,H11B,H11C)
;
_olex2_submission_special_instructions 'No special instructions were received'
_oxdiff_exptl_absorpt_empirical_details
;
Empirical correction (ABSPACK) includes:
- Absorption correction using spherical harmonics
- Frame scaling
- Detector area scaling
- B-factor correction
;
_oxdiff_exptl_absorpt_empirical_full_max 1.988
_oxdiff_exptl_absorpt_empirical_full_min 0.536

loop_
_space_group_symop_operation_xyz
'x, y, z'
'-x+1/2, -y+1/2, z'
'-x, y+1/2, -z+1/2'
'x+1/2, -y, -z+1/2'
'-x, -y, -z'
'x-1/2, y-1/2, -z'
'x, -y-1/2, z-1/2'
'-x-1/2, y, z-1/2'

loop_
_atom_site_label
_atom_site_type_symbol
_atom_site_fract_x
_atom_site_fract_y
_atom_site_fract_z
_atom_site_U_iso_or_equiv
_atom_site_adp_type
_atom_site_occupancy
_atom_site_site_symmetry_order
_atom_site_calc_flag
_atom_site_refinement_flags_posn
_atom_site_refinement_flags_adp
_atom_site_refinement_flags_occupancy
_atom_site_disorder_assembly
_atom_site_disorder_group
O1 O 0.50853(3) 0.23508(15) 0.3436(2) 0.0363(4) Uani 1 1 d . . . . .
N1 N 0.37306(7) 0.4605(3) 0.8318(4) 0.0475(9) Uani 0.736(4) 1 d D U P A 1
N2 N 0.37979(7) 0.5685(4) 0.9106(5) 0.0445(8) Uani 0.736(4) 1 d D U P A 1
N3 N 0.3873(3) 0.6609(10) 0.9977(10) 0.0621(16) Uani 0.736(4) 1 d D U P A 1
N4 N 0.3597(2) 0.5699(10) 0.6992(12) 0.0511(19) Uani 0.264(4) 1 d D U P A 2
N5 N 0.3719(2) 0.6172(11) 0.8273(14) 0.0515(19) Uani 0.264(4) 1 d D U P A 2
N6 N 0.3839(8) 0.670(3) 0.947(3) 0.067(5) Uani 0.264(4) 1 d D U P A 2
N7 N 0.48687(4) 0.44901(19) 0.2952(2) 0.0288(4) Uani 1 1 d . . . . .
H7 H 0.4893(5) 0.531(3) 0.256(3) 0.037(7) Uiso 1 1 d . . . . .
C1 C 0.36289(5) 0.3727(3) 0.5252(3) 0.0403(6) Uani 1 1 d D U . . .
H1A H 0.359676 0.275063 0.571164 0.048 Uiso 0.736(4) 1 calc R U P A 1
H1B H 0.361535 0.267862 0.533483 0.048 Uiso 0.264(4) 1 calc R U P A 2
C2 C 0.35377(9) 0.4827(5) 0.6712(5) 0.0448(10) Uani 0.736(4) 1 d D U P A 1
H2A H 0.356806 0.579338 0.625151 0.054 Uiso 0.736(4) 1 calc R U P A 1
H2B H 0.331912 0.471347 0.702391 0.054 Uiso 0.736(4) 1 calc R U P A 1
C3 C 0.3557(3) 0.4149(12) 0.7153(11) 0.049(2) Uani 0.264(4) 1 d D U P A 2
H3A H 0.334545 0.389355 0.749443 0.059 Uiso 0.264(4) 1 calc R U P A 2
H3B H 0.370300 0.373136 0.800970 0.059 Uiso 0.264(4) 1 calc R U P A 2
C4 C 0.39603(5) 0.3918(2) 0.4684(3) 0.0334(5) Uani 1 1 d . . . . .
C5 C 0.40462(5) 0.5047(2) 0.3621(3) 0.0348(5) Uani 1 1 d . . . . .
H5 H 0.389651 0.571453 0.326341 0.042 Uiso 1 1 calc R U . . .
C6 C 0.43453(5) 0.5216(2) 0.3075(3) 0.0318(5) Uani 1 1 d . . . . .
H6 H 0.439903 0.599594 0.234910 0.038 Uiso 1 1 calc R U . . .
C7 C 0.45687(5) 0.4253(2) 0.3580(3) 0.0274(5) Uani 1 1 d . . . . .
C8 C 0.44869(5) 0.3132(2) 0.4687(3) 0.0304(5) Uani 1 1 d . . . . .
H8 H 0.463701 0.247964 0.507971 0.037 Uiso 1 1 calc R U . . .
C9 C 0.41847(5) 0.2982(2) 0.5205(3) 0.0328(5) Uani 1 1 d . . . . .
H9 H 0.413003 0.221031 0.594259 0.039 Uiso 1 1 calc R U . . .
C10 C 0.51037(5) 0.3570(2) 0.2882(3) 0.0290(5) Uani 1 1 d . . . . .
C11 C 0.53936(5) 0.4126(2) 0.2090(3) 0.0360(5) Uani 1 1 d . . . . .
H11A H 0.556052 0.402255 0.294985 0.054 Uiso 1 1 calc R U . . .
H11B H 0.536753 0.512342 0.179394 0.054 Uiso 1 1 calc R U . . .
H11C H 0.544244 0.359603 0.100856 0.054 Uiso 1 1 calc R U . . .
C12 C 0.34162(5) 0.4012(3) 0.3784(3) 0.0389(6) Uani 1 1 d . . . . .
C13 C 0.32544(5) 0.4334(3) 0.2570(3) 0.0401(6) Uani 1 1 d . . . . .
C14 C 0.30670(5) 0.4783(3) 0.1102(3) 0.0368(5) Uani 1 1 d . . . . .
C15 C 0.28813(6) 0.3847(3) 0.0179(3) 0.0442(6) Uani 1 1 d . . . . .
H15 H 0.287690 0.288107 0.050384 0.053 Uiso 1 1 calc R U . . .
C16 C 0.27018(6) 0.4330(3) -0.1225(3) 0.0506(7) Uani 1 1 d . . . . .
H16 H 0.257625 0.368729 -0.186127 0.061 Uiso 1 1 calc R U . . .
C17 C 0.27049(6) 0.5726(3) -0.1697(4) 0.0533(7) Uani 1 1 d . . . . .
H17 H 0.258126 0.604808 -0.265281 0.064 Uiso 1 1 calc R U . . .
C18 C 0.28884(6) 0.6665(3) -0.0777(4) 0.0505(7) Uani 1 1 d . . . . .
H18 H 0.288940 0.763327 -0.109477 0.061 Uiso 1 1 calc R U . . .
C19 C 0.30692(6) 0.6196(3) 0.0598(3) 0.0432(6) Uani 1 1 d . . . . .
H19 H 0.319725 0.684229 0.121069 0.052 Uiso 1 1 calc R U . . .

loop_
_atom_site_aniso_label
_atom_site_aniso_U_11
_atom_site_aniso_U_22
_atom_site_aniso_U_33
_atom_site_aniso_U_23
_atom_site_aniso_U_13
_atom_site_aniso_U_12
O1 0.0464(9) 0.0274(8) 0.0351(9) 0.0019(7) 0.0030(7) 0.0045(7)
N1 0.0599(18) 0.0545(18) 0.0279(15) 0.0029(13) -0.0014(13) 0.0132(14)
N2 0.0493(18) 0.0519(19) 0.0322(18) 0.0057(17) 0.0034(14) 0.0025(15)
N3 0.086(4) 0.057(3) 0.044(4) 0.012(3) -0.009(3) -0.007(2)
N4 0.063(4) 0.058(4) 0.033(4) 0.004(3) 0.006(3) 0.009(4)
N5 0.061(4) 0.053(4) 0.041(4) 0.010(4) 0.004(3) 0.003(3)
N6 0.089(9) 0.058(7) 0.053(10) 0.003(8) -0.008(9) -0.019(7)
N7 0.0377(10) 0.0227(9) 0.0260(10) 0.0010(8) 0.0001(8) 0.0000(7)
C1 0.0412(13) 0.0511(14) 0.0287(12) 0.0064(11) 0.0025(10) 0.0006(11)
C2 0.0442(19) 0.068(3) 0.0225(17) 0.007(2) 0.0028(15) 0.008(2)
C3 0.057(4) 0.061(5) 0.030(4) 0.013(4) 0.005(4) 0.005(4)
C4 0.0404(12) 0.0381(12) 0.0215(11) 0.0003(10) 0.0015(9) -0.0002(9)
C5 0.0411(12) 0.0332(11) 0.0300(12) 0.0024(10) 0.0016(10) 0.0060(10)
C6 0.0428(12) 0.0247(10) 0.0279(12) 0.0007(9) -0.0001(10) 0.0012(9)
C7 0.0365(11) 0.0246(9) 0.0213(11) -0.0042(9) -0.0013(9) -0.0006(8)
C8 0.0410(12) 0.0297(10) 0.0206(11) -0.0004(9) -0.0026(9) 0.0019(9)
C9 0.0456(13) 0.0318(11) 0.0209(11) 0.0016(9) 0.0002(9) -0.0019(9)
C10 0.0398(12) 0.0283(10) 0.0189(10) -0.0052(9) -0.0022(9) 0.0017(8)
C11 0.0399(12) 0.0342(11) 0.0340(13) -0.0042(10) 0.0020(10) -0.0001(9)
C12 0.0390(12) 0.0438(13) 0.0341(14) 0.0010(11) 0.0055(10) 0.0008(10)
C13 0.0391(13) 0.0480(14) 0.0332(14) 0.0029(11) 0.0062(11) 0.0045(10)
C14 0.0346(12) 0.0458(13) 0.0301(12) 0.0033(11) 0.0055(10) 0.0060(10)
C15 0.0471(14) 0.0459(14) 0.0395(15) 0.0010(12) 0.0015(11) 0.0041(11)
C16 0.0484(15) 0.0651(17) 0.0384(15) -0.0060(14) -0.0044(12) 0.0042(13)
C17 0.0494(15) 0.0715(18) 0.0390(15) 0.0067(14) -0.0001(12) 0.0154(14)
C18 0.0562(16) 0.0501(15) 0.0451(16) 0.0117(13) 0.0081(13) 0.0128(12)
C19 0.0458(14) 0.0472(14) 0.0366(14) -0.0004(12) 0.0054(11) 0.0044(11)

loop_
_atom_type_symbol
_atom_type_description
_atom_type_scat_dispersion_real
_atom_type_scat_dispersion_imag
_atom_type_scat_source
C C 0.0181 0.0091 'International Tables Vol C Tables 4.2.6.8 and 6.1.1.4'
H H 0.0000 0.0000 'International Tables Vol C Tables 4.2.6.8 and 6.1.1.4'
N N 0.0311 0.0180 'International Tables Vol C Tables 4.2.6.8 and 6.1.1.4'
O O 0.0492 0.0322 'International Tables Vol C Tables 4.2.6.8 and 6.1.1.4'

loop_
_exptl_crystal_face_index_h
_exptl_crystal_face_index_k
_exptl_crystal_face_index_l
_exptl_crystal_face_perp_dist
1 -1 0 0.0961
2 0 -1 0.0885
-2 0 1 0.0868
1 2 0 0.1353
1 -2 -1 0.1055
-1 2 1 0.1263
1 1 0 0.1315
1 -1 -1 0.1024
-2 -1 0 0.0915
1 2 2 0.1101
-1 1 2 0.1028
-1 0 0 0.0346
1 0 0 0.0322
27 1 -1 0.0400
7 -3 4 0.1126
-26 1 -2 0.0790
23 2 2 0.0628
14 0 4 0.0934
-10 0 -5 0.0964
-21 -2 -3 0.0867
-23 -3 0 0.0653
26 2 1 0.0396
-25 -3 1 0.0547
27 2 0 0.0313
-27 0 1 0.0350
-28 0 0 0.0371

loop_
_geom_angle_atom_site_label_1
_geom_angle_atom_site_label_2
_geom_angle_atom_site_label_3
_geom_angle
_geom_angle_site_symmetry_1
_geom_angle_site_symmetry_3
_geom_angle_publ_flag
N2 N1 C2 114.3(3) . . ?
N3 N2 N1 172.9(6) . . ?
N5 N4 C3 111.1(9) . . ?
N6 N5 N4 176.4(18) . . ?
C7 N7 H7 112.4(15) . . ?
C10 N7 H7 119.4(15) . . ?
C10 N7 C7 128.10(19) . . ?
C2 C1 H1A 109.9 . . ?
C3 C1 H1B 101.1 . . ?
C3 C1 C4 115.5(5) . . ?
C4 C1 H1A 109.9 . . ?
C4 C1 H1B 101.1 . . ?
C4 C1 C2 111.1(2) . . ?
C12 C1 H1A 109.9 . . ?
C12 C1 H1B 101.1 . . ?
C12 C1 C2 104.0(2) . . ?
C12 C1 C3 121.9(5) . . ?
C12 C1 C4 111.74(19) . . ?
N1 C2 C1 109.2(3) . . ?
N1 C2 H2A 109.8 . . ?
N1 C2 H2B 109.8 . . ?
C1 C2 H2A 109.8 . . ?
C1 C2 H2B 109.8 . . ?
H2A C2 H2B 108.3 . . ?
N4 C3 C1 99.2(7) . . ?
N4 C3 H3A 111.9 . . ?
N4 C3 H3B 111.9 . . ?
C1 C3 H3A 111.9 . . ?
C1 C3 H3B 111.9 . . ?
H3A C3 H3B 109.6 . . ?
C5 C4 C1 120.7(2) . . ?
C9 C4 C1 121.4(2) . . ?
C9 C4 C5 117.9(2) . . ?
C4 C5 H5 119.4 . . ?
C6 C5 C4 121.1(2) . . ?
C6 C5 H5 119.4 . . ?
C5 C6 H6 119.7 . . ?
C5 C6 C7 120.5(2) . . ?
C7 C6 H6 119.7 . . ?
C6 C7 N7 117.16(19) . . ?
C6 C7 C8 118.9(2) . . ?
C8 C7 N7 123.92(19) . . ?
C7 C8 H8 120.3 . . ?
C9 C8 C7 119.3(2) . . ?
C9 C8 H8 120.3 . . ?
C4 C9 C8 122.2(2) . . ?
C4 C9 H9 118.9 . . ?
C8 C9 H9 118.9 . . ?
O1 C10 N7 123.0(2) . . ?
O1 C10 C11 121.41(19) . . ?
N7 C10 C11 115.57(19) . . ?
C10 C11 H11A 109.5 . . ?
C10 C11 H11B 109.5 . . ?
C10 C11 H11C 109.5 . . ?
H11A C11 H11B 109.5 . . ?
H11A C11 H11C 109.5 . . ?
H11B C11 H11C 109.5 . . ?
C13 C12 C1 175.2(3) . . ?
C12 C13 C14 177.3(3) . . ?
C15 C14 C13 121.7(2) . . ?
C15 C14 C19 118.9(2) . . ?
C19 C14 C13 119.4(2) . . ?
C14 C15 H15 120.1 . . ?
C14 C15 C16 119.8(2) . . ?
C16 C15 H15 120.1 . . ?
C15 C16 H16 119.7 . . ?
C17 C16 C15 120.5(3) . . ?
C17 C16 H16 119.7 . . ?
C16 C17 H17 120.0 . . ?
C16 C17 C18 119.9(3) . . ?
C18 C17 H17 120.0 . . ?
C17 C18 H18 120.0 . . ?
C19 C18 C17 120.0(3) . . ?
C19 C18 H18 120.0 . . ?
C14 C19 H19 119.6 . . ?
C18 C19 C14 120.8(2) . . ?
C18 C19 H19 119.6 . . ?

loop_
_geom_bond_atom_site_label_1
_geom_bond_atom_site_label_2
_geom_bond_distance
_geom_bond_site_symmetry_2
_geom_bond_publ_flag
O1 C10 1.233(2) . ?
N1 N2 1.221(4) . ?
N1 C2 1.488(4) . ?
N2 N3 1.142(8) . ?
N4 N5 1.188(11) . ?
N4 C3 1.488(12) . ?
N5 N6 1.157(14) . ?
N7 H7 0.84(3) . ?
N7 C7 1.412(3) . ?
N7 C10 1.350(3) . ?
C1 H1A 1.0000 . ?
C1 H1B 1.0000 . ?
C1 C2 1.566(4) . ?
C1 C3 1.517(8) . ?
C1 C4 1.522(3) . ?
C1 C12 1.468(3) . ?
C2 H2A 0.9900 . ?
C2 H2B 0.9900 . ?
C3 H3A 0.9900 . ?
C3 H3B 0.9900 . ?
C4 C5 1.390(3) . ?
C4 C9 1.381(3) . ?
C5 H5 0.9500 . ?
C5 C6 1.380(3) . ?
C6 H6 0.9500 . ?
C6 C7 1.391(3) . ?
C7 C8 1.398(3) . ?
C8 H8 0.9500 . ?
C8 C9 1.385(3) . ?
C9 H9 0.9500 . ?
C10 C11 1.497(3) . ?
C11 H11A 0.9800 . ?
C11 H11B 0.9800 . ?
C11 H11C 0.9800 . ?
C12 C13 1.195(3) . ?
C13 C14 1.439(3) . ?
C14 C15 1.390(3) . ?
C14 C19 1.395(3) . ?
C15 H15 0.9500 . ?
C15 C16 1.393(3) . ?
C16 H16 0.9500 . ?
C16 C17 1.374(4) . ?
C17 H17 0.9500 . ?
C17 C18 1.385(4) . ?
C18 H18 0.9500 . ?
C18 C19 1.375(4) . ?
C19 H19 0.9500 . ?

loop_
_geom_hbond_atom_site_label_D
_geom_hbond_atom_site_label_H
_geom_hbond_atom_site_label_A
_geom_hbond_distance_DH
_geom_hbond_distance_HA
_geom_hbond_distance_DA
_geom_hbond_angle_DHA
_geom_hbond_site_symmetry_A
_geom_hbond_publ_flag
N7 H7 O1 0.84(3) 2.08(3) 2.918(2) 175(2) 3_655 yes

loop_
_geom_torsion_atom_site_label_1
_geom_torsion_atom_site_label_2
_geom_torsion_atom_site_label_3
_geom_torsion_atom_site_label_4
_geom_torsion
_geom_torsion_site_symmetry_1
_geom_torsion_site_symmetry_2
_geom_torsion_site_symmetry_3
_geom_torsion_site_symmetry_4
_geom_torsion_publ_flag
N2 N1 C2 C1 144.8(3) . . . . ?
N5 N4 C3 C1 -140.7(9) . . . . ?
N7 C7 C8 C9 -178.95(19) . . . . ?
C1 C4 C5 C6 -179.0(2) . . . . ?
C1 C4 C9 C8 179.4(2) . . . . ?
C2 C1 C4 C5 -73.6(3) . . . . ?
C2 C1 C4 C9 106.3(3) . . . . ?
C3 C1 C4 C5 -103.0(5) . . . . ?
C3 C1 C4 C9 76.9(6) . . . . ?
C4 C1 C2 N1 -62.0(4) . . . . ?
C4 C1 C3 N4 68.8(9) . . . . ?
C4 C5 C6 C7 0.0(3) . . . . ?
C5 C4 C9 C8 -0.7(3) . . . . ?
C5 C6 C7 N7 179.31(19) . . . . ?
C5 C6 C7 C8 -1.6(3) . . . . ?
C6 C7 C8 C9 2.0(3) . . . . ?
C7 N7 C10 O1 -2.2(3) . . . . ?
C7 N7 C10 C11 178.25(19) . . . . ?
C7 C8 C9 C4 -0.9(3) . . . . ?
C9 C4 C5 C6 1.1(3) . . . . ?
C10 N7 C7 C6 -162.5(2) . . . . ?
C10 N7 C7 C8 18.5(3) . . . . ?
C12 C1 C2 N1 177.6(3) . . . . ?
C12 C1 C3 N4 -72.4(9) . . . . ?
C12 C1 C4 C5 42.1(3) . . . . ?
C12 C1 C4 C9 -138.0(2) . . . . ?
C13 C14 C15 C16 179.5(2) . . . . ?
C13 C14 C19 C18 -178.7(2) . . . . ?
C14 C15 C16 C17 -0.5(4) . . . . ?
C15 C14 C19 C18 0.8(4) . . . . ?
C15 C16 C17 C18 0.2(4) . . . . ?
C16 C17 C18 C19 0.6(4) . . . . ?
C17 C18 C19 C14 -1.1(4) . . . . ?
C19 C14 C15 C16 0.0(4) . . . . ?

loop_
_exptl_oxdiff_crystal_face_indexfrac_h
_exptl_oxdiff_crystal_face_indexfrac_k
_exptl_oxdiff_crystal_face_indexfrac_l
_exptl_oxdiff_crystal_face_x
_exptl_oxdiff_crystal_face_y
_exptl_oxdiff_crystal_face_z
1.0005 -0.9998 0.0005 -0.1462 0.0421 -0.0662
2.0013 -0.0008 -0.9999 -0.1076 -0.0212 0.1868
-2.0013 0.0008 0.9999 0.1076 0.0212 -0.1868
0.9986 1.9998 -0.0005 0.2760 0.0118 0.1737
1.0027 -2.0007 -0.9994 -0.3836 -0.0330 0.0131
-1.0027 2.0007 0.9994 0.3836 0.0330 -0.0131
0.9992 1.0000 -0.0002 0.1353 0.0219 0.0937
1.0021 -1.0008 -0.9997 -0.2429 -0.0431 0.0931
-1.9991 -1.0001 0.0001 -0.1298 -0.0538 -0.1075
0.9953 2.0020 1.9998 0.4693 0.1821 -0.1448
-1.0037 1.0019 1.9998 0.3395 0.1282 -0.2523
-0.9999 -0.0001 -0.0001 0.0055 -0.0320 -0.0138
0.9999 0.0001 0.0001 -0.0055 0.0320 0.0138
27.0332 0.9375 -1.2824 -0.1409 0.7454 0.6516
7.2107 -3.2213 3.9742 -0.1100 0.6014 -0.7913
-26.0243 1.3865 -1.6116 0.1834 -0.9830 0.0091
22.8210 2.4110 2.1864 0.4244 0.8914 0.1588
13.9828 0.3490 4.2413 0.3811 0.8047 -0.4552
-9.9752 0.3492 -4.5637 -0.3360 -0.7111 0.6176
-20.9494 -1.8454 -2.9531 -0.4291 -0.9026 0.0344
-23.2357 -3.4917 0.4403 -0.3209 -0.6701 -0.6693
26.4206 2.1139 0.6065 0.2103 0.8749 0.4363
-25.3193 -2.6685 0.6176 -0.1764 -0.7298 -0.6605
26.9270 1.9341 -0.1437 0.1098 0.8290 0.5484
-27.4176 -0.3097 1.2325 0.2266 -0.7682 -0.5988
-28.2069 0.4590 0.3936 0.2583 -0.8726 -0.4145
